data_2214873
loop_
_publ_author_name
'Yu-Wei Chang'
'Jing-Jun Yang'

_publ_section_title <i>trans</i>-Bis[2-(2-bromobenzamido)-1,3-oxazoline(1{-})-\k^2^<i>N</i>^1^,<i>O</i>]copper(II)
_journal_coeditor_code TK2176
_journal_issue 8
_journal_name_full 'Acta Crystallographica Section E'
_journal_page_first m2126
_journal_page_last m2126
_journal_paper_doi 10.1107/S1600536807033272
_journal_volume 63
_journal_year 2007
_chemical_formula_iupac '[Cu (C10 H8 Br1 N2 O2)2]'
_chemical_formula_moiety 'C20 H16 Br2 Cu N4 O4'
_chemical_formula_sum 'C20 H16 Br2 Cu N4 O4'
_chemical_formula_weight 599.73
_chemical_name_systematic
;
trans-Bis[2-(2-bromobenzamido)-1,3-oxazoline(1-)-\k^2^N^1^,O]copper(II)
;
_space_group_IT_number 61
_symmetry_cell_setting orthorhombic
_symmetry_space_group_name_Hall '-P 2ac 2ab'
_symmetry_space_group_name_H-M 'P b c a'
_atom_sites_solution_hydrogens geom
_atom_sites_solution_primary direct
_atom_sites_solution_secondary difmap
_audit_creation_method SHELXL97
_cell_angle_alpha 90
_cell_angle_beta 90
_cell_angle_gamma 90
_cell_formula_units_Z 4
_cell_length_a 11.4637(9)
_cell_length_b 11.9265(9)
_cell_length_c 14.9016(12)
_cell_measurement_reflns_used 4720
_cell_measurement_temperature 291(2)
_cell_measurement_theta_max 27.6
_cell_measurement_theta_min 2.2
_cell_volume 2037.4(3)
_computing_cell_refinement SMART
_computing_data_collection 'SMART (Bruker, 2000)'
_computing_data_reduction 'SAINT (Bruker, 2000)'
_computing_molecular_graphics SHELXTL
_computing_publication_material SHELXTL
_computing_structure_refinement SHELXTL
_computing_structure_solution 'SHELXTL (Bruker, 2000)'
_diffrn_ambient_temperature 291(2)
_diffrn_measured_fraction_theta_full 1.000
_diffrn_measured_fraction_theta_max 1.000
_diffrn_measurement_device_type 'Bruker SMART APEX CCD area-detector'
_diffrn_measurement_method '\f and \w'
_diffrn_radiation_monochromator graphite
_diffrn_radiation_source 'sealed tube'
_diffrn_radiation_type MoK\a
_diffrn_radiation_wavelength 0.71073
_diffrn_reflns_av_R_equivalents 0.059
_diffrn_reflns_av_sigmaI/netI 0.046
_diffrn_reflns_limit_h_max 14
_diffrn_reflns_limit_h_min -14
_diffrn_reflns_limit_k_max 14
_diffrn_reflns_limit_k_min -12
_diffrn_reflns_limit_l_max 13
_diffrn_reflns_limit_l_min -18
_diffrn_reflns_number 10306
_diffrn_reflns_theta_full 26.0
_diffrn_reflns_theta_max 26.0
_diffrn_reflns_theta_min 2.7
_exptl_absorpt_coefficient_mu 5.032
_exptl_absorpt_correction_T_max 0.45
_exptl_absorpt_correction_T_min 0.31
_exptl_absorpt_correction_type multi-scan
_exptl_absorpt_process_details '(SADABS; Bruker, 2000)'
_exptl_crystal_colour blue
_exptl_crystal_density_diffrn 1.955
_exptl_crystal_density_method 'not measured'
_exptl_crystal_description block
_exptl_crystal_F_000 1180
_exptl_crystal_size_max 0.27
_exptl_crystal_size_mid 0.20
_exptl_crystal_size_min 0.16
_refine_diff_density_max 0.45
_refine_diff_density_min -0.65
_refine_ls_extinction_method none
_refine_ls_goodness_of_fit_ref 1.08
_refine_ls_hydrogen_treatment constr
_refine_ls_matrix_type full
_refine_ls_number_parameters 142
_refine_ls_number_reflns 2006
_refine_ls_number_restraints 0
_refine_ls_restrained_S_all 1.08
_refine_ls_R_factor_all 0.059
_refine_ls_R_factor_gt 0.046
_refine_ls_shift/su_max 0.000
_refine_ls_shift/su_mean 0.000
_refine_ls_structure_factor_coef Fsqd
_refine_ls_weighting_details 'calc w = 1/[\s^2^(Fo^2^)+(0.0539P)^2^] where P=(Fo^2^+2Fc^2^)/3'
_refine_ls_weighting_scheme calc
_refine_ls_wR_factor_gt 0.102
_refine_ls_wR_factor_ref 0.105
_reflns_number_gt 1580
_reflns_number_total 2006
_reflns_threshold_expression I>2\s(I)
_cod_data_source_file tk2176.cif
_cod_data_source_block I
_cod_database_code 2214873
_cod_database_fobs_code 2214873

loop_
_symmetry_equiv_pos_as_xyz
'x, y, z'
'-x+1/2, -y, z+1/2'
'-x, y+1/2, -z+1/2'
'x+1/2, -y+1/2, -z'
'-x, -y, -z'
'x-1/2, y, -z-1/2'
'x, -y-1/2, z-1/2'
'-x-1/2, y-1/2, z'

loop_
_atom_site_type_symbol
_atom_site_label
_atom_site_fract_x
_atom_site_fract_y
_atom_site_fract_z
_atom_site_U_iso_or_equiv
_atom_site_adp_type
_atom_site_calc_flag
_atom_site_refinement_flags
_atom_site_occupancy
Br Br1 0.55307(4) 0.37304(4) 0.91935(4) 0.04221(18) Uani d . 1
C C1 0.6284(4) -0.1319(4) 1.1432(4) 0.0517(15) Uani d . 1
H H1A 0.5970 -0.2010 1.1188 0.062 Uiso calc R 1
H H1B 0.5843 -0.1113 1.1962 0.062 Uiso calc R 1
C C2 0.7570(4) -0.1433(4) 1.1642(4) 0.0394(11) Uani d . 1
H H2A 0.7695 -0.1511 1.2283 0.047 Uiso calc R 1
H H2B 0.7900 -0.2079 1.1340 0.047 Uiso calc R 1
C C3 0.7293(4) 0.0068(3) 1.0760(3) 0.0273(8) Uani d . 1
C C4 0.7008(4) 0.1421(3) 0.9690(3) 0.0285(9) Uani d . 1
C C5 0.7599(4) 0.2323(3) 0.9150(3) 0.0284(9) Uani d . 1
C C6 0.7067(4) 0.3302(4) 0.8842(3) 0.0315(9) Uani d . 1
C C7 0.7635(4) 0.4066(4) 0.8315(3) 0.0395(11) Uani d . 1
H H7 0.7256 0.4713 0.8125 0.047 Uiso calc R 1
C C8 0.8791(5) 0.3862(5) 0.8064(4) 0.0469(13) Uani d . 1
H H8 0.9185 0.4371 0.7700 0.056 Uiso calc R 1
C C9 0.9347(4) 0.2900(5) 0.8359(4) 0.0457(12) Uani d . 1
H H9 1.0115 0.2757 0.8195 0.055 Uiso calc R 1
C C10 0.8756(4) 0.2159(4) 0.8896(3) 0.0356(10) Uani d . 1
H H10 0.9143 0.1521 0.9098 0.043 Uiso calc R 1
Cu Cu 0.5000 0.0000 1.0000 0.0329(2) Uani d S 1
N N1 0.6269(3) -0.0407(3) 1.0754(3) 0.0360(9) Uani d . 1
N N2 0.7688(3) 0.0945(3) 1.0295(3) 0.0322(8) Uani d . 1
O O1 0.8085(3) -0.0406(3) 1.1313(2) 0.0365(7) Uani d . 1
O O2 0.5968(3) 0.1175(2) 0.9485(2) 0.0373(8) Uani d . 1

loop_
_atom_site_aniso_label
_atom_site_aniso_U_11
_atom_site_aniso_U_22
_atom_site_aniso_U_33
_atom_site_aniso_U_12
_atom_site_aniso_U_13
_atom_site_aniso_U_23
Br1 0.0329(3) 0.0295(3) 0.0642(4) 0.00341(19) 0.0062(2) -0.0014(2)
C1 0.035(3) 0.048(3) 0.073(4) -0.013(2) -0.015(3) 0.030(3)
C2 0.037(3) 0.028(2) 0.053(3) 0.0020(18) -0.007(2) 0.008(2)
C3 0.0254(19) 0.026(2) 0.031(2) 0.0027(17) -0.0070(16) -0.0004(17)
C4 0.023(2) 0.0236(19) 0.039(2) -0.0005(16) -0.0003(18) 0.0049(16)
C5 0.026(2) 0.027(2) 0.033(2) -0.0025(16) -0.0076(18) -0.0024(16)
C6 0.029(2) 0.028(2) 0.037(2) -0.0023(17) 0.0001(19) 0.0004(18)
C7 0.037(2) 0.027(2) 0.055(3) -0.0020(19) -0.001(2) 0.013(2)
C8 0.037(3) 0.052(3) 0.052(3) -0.011(2) 0.010(2) 0.010(2)
C9 0.028(2) 0.057(3) 0.052(3) -0.001(2) 0.002(2) 0.012(3)
C10 0.025(2) 0.032(2) 0.050(3) -0.0009(17) -0.0042(19) 0.0025(19)
Cu 0.0224(3) 0.0276(4) 0.0486(5) -0.0066(3) -0.0093(3) 0.0110(3)
N1 0.0219(18) 0.0317(19) 0.054(3) -0.0098(15) -0.0098(16) 0.0111(18)
N2 0.0247(18) 0.0276(17) 0.044(2) -0.0064(15) -0.0043(16) 0.0052(16)
O1 0.0267(15) 0.0387(16) 0.0442(18) -0.0036(13) -0.0134(14) 0.0090(14)
O2 0.0254(16) 0.0268(16) 0.060(2) -0.0065(12) -0.0076(15) 0.0156(14)

loop_
_atom_type_symbol
_atom_type_description
_atom_type_scat_dispersion_real
_atom_type_scat_dispersion_imag
_atom_type_scat_source
C C 0.0033 0.0016 'International Tables Vol C Tables 4.2.6.8 and 6.1.1.4'
H H 0.0000 0.0000 'International Tables Vol C Tables 4.2.6.8 and 6.1.1.4'
N N 0.0061 0.0033 'International Tables Vol C Tables 4.2.6.8 and 6.1.1.4'
O O 0.0106 0.0060 'International Tables Vol C Tables 4.2.6.8 and 6.1.1.4'
Cu Cu 0.3201 1.2651 'International Tables Vol C Tables 4.2.6.8 and 6.1.1.4'
Br Br -0.2901 2.4595 'International Tables Vol C Tables 4.2.6.8 and 6.1.1.4'

loop_
_geom_angle_atom_site_label_1
_geom_angle_atom_site_label_2
_geom_angle_atom_site_label_3
_geom_angle_site_symmetry_1
_geom_angle_site_symmetry_3
_geom_angle
N1 C1 C2 . . 102.6(4)
N1 C1 H1A . . 111.2
C2 C1 H1A . . 111.2
N1 C1 H1B . . 111.2
C2 C1 H1B . . 111.2
H1A C1 H1B . . 109.2
O1 C2 C1 . . 104.6(4)
O1 C2 H2A . . 110.8
C1 C2 H2A . . 110.8
O1 C2 H2B . . 110.8
C1 C2 H2B . . 110.8
H2A C2 H2B . . 108.9
N1 C3 N2 . . 130.0(4)
N1 C3 O1 . . 115.3(4)
N2 C3 O1 . . 114.7(4)
O2 C4 N2 . . 128.4(4)
O2 C4 C5 . . 117.4(4)
N2 C4 C5 . . 114.0(4)
C10 C5 C6 . . 116.4(4)
C10 C5 C4 . . 118.3(4)
C6 C5 C4 . . 125.3(4)
C7 C6 C5 . . 122.5(4)
C7 C6 Br1 . . 114.7(3)
C5 C6 Br1 . . 122.6(3)
C6 C7 C8 . . 119.3(5)
C6 C7 H7 . . 120.4
C8 C7 H7 . . 120.4
C9 C8 C7 . . 119.7(5)
C9 C8 H8 . . 120.2
C7 C8 H8 . . 120.2
C10 C9 C8 . . 119.5(4)
C10 C9 H9 . . 120.2
C8 C9 H9 . . 120.2
C9 C10 C5 . . 122.6(4)
C9 C10 H10 . . 118.7
C5 C10 H10 . . 118.7
N1 Cu N1 5_657 . 180.0000(10)
N1 Cu O2 5_657 . 91.11(15)
N1 Cu O2 . . 88.89(15)
N1 Cu O2 5_657 5_657 88.89(15)
N1 Cu O2 . 5_657 91.11(15)
O2 Cu O2 . 5_657 180.00(12)
C3 N1 C1 . . 107.7(4)
C3 N1 Cu . . 125.5(3)
C1 N1 Cu . . 126.8(3)
C4 N2 C3 . . 119.5(4)
C3 O1 C2 . . 106.7(3)
C4 O2 Cu . . 127.6(3)

loop_
_geom_bond_atom_site_label_1
_geom_bond_atom_site_label_2
_geom_bond_site_symmetry_2
_geom_bond_distance
Br1 C6 . 1.907(4)
C1 N1 . 1.484(6)
C1 C2 . 1.513(6)
C1 H1A . 0.9700
C1 H1B . 0.9700
C2 O1 . 1.446(5)
C2 H2A . 0.9700
C2 H2B . 0.9700
C3 N1 . 1.304(6)
C3 N2 . 1.333(5)
C3 O1 . 1.350(5)
C4 O2 . 1.265(5)
C4 N2 . 1.319(5)
C4 C5 . 1.504(6)
C5 C10 . 1.393(6)
C5 C6 . 1.395(6)
C6 C7 . 1.368(6)
C7 C8 . 1.399(7)
C7 H7 . 0.9300
C8 C9 . 1.385(8)
C8 H8 . 0.9300
C9 C10 . 1.371(7)
C9 H9 . 0.9300
C10 H10 . 0.9300
Cu N1 5_657 1.901(4)
Cu N1 . 1.901(4)
Cu O2 . 1.945(3)
Cu O2 5_657 1.945(3)
